data_4315343
loop_
_publ_author_name
'Ashutosh Kumar Mishra'
'Sandeep Verma'

_publ_section_title
;
 Decanuclear Copper Framework Supported by a Tripodal Adenine Ligand
;
_journal_name_full 'Inorganic Chemistry'
_journal_page_first 3691
_journal_page_last 3693
_journal_paper_doi 10.1021/ic100254t
_journal_volume 49
_journal_year 2010
_chemical_formula_moiety 'C144 H176 Cl16 Cu10 N60 O2, 2(H4 O), 4(O)'
_chemical_formula_sum 'C144 H184 Cl16 Cu10 N60 O8'
_chemical_formula_weight 4086.11
_chemical_name_common 'Trisadenine copper complex 2'
_chemical_name_systematic
;
 ?
;
_space_group_IT_number 15
_symmetry_cell_setting monoclinic
_symmetry_space_group_name_Hall '-C 2yc'
_symmetry_space_group_name_H-M 'C 1 2/c 1'
_atom_sites_solution_hydrogens geom
_atom_sites_solution_primary direct
_atom_sites_solution_secondary difmap
_audit_creation_method SHELXL-97
_cell_angle_alpha 90.00
_cell_angle_beta 101.298(6)
_cell_angle_gamma 90.00
_cell_formula_units_Z 4
_cell_length_a 22.558(5)
_cell_length_b 24.321(5)
_cell_length_c 32.852(8)
_cell_measurement_temperature 100(2)
_cell_measurement_theta_max 28.5
_cell_measurement_theta_min 2.0
_cell_volume 17674(7)
_computing_cell_refinement 'SMART 5.628 (Bruker, 2003)'
_computing_data_collection 'SMART 5.628 (Bruker, 2003)'
_computing_data_reduction 'SAINT+ 6.45  (Bruker, 2003)'
_computing_molecular_graphics 'diamond 3.1d'
_computing_structure_refinement 'SHELXL-97 (Sheldrick, 1997)'
_computing_structure_solution Sir92
_diffrn_ambient_temperature 100(2)
_diffrn_measured_fraction_theta_full 0.984
_diffrn_measured_fraction_theta_max 0.984
_diffrn_measurement_device_type 'CCD area Detector'
_diffrn_measurement_method 'Phi-Omega scans'
_diffrn_radiation_monochromator graphite
_diffrn_radiation_source 'fine-focus sealed tube'
_diffrn_radiation_type MoK\a
_diffrn_radiation_wavelength 0.71073
_diffrn_reflns_av_R_equivalents 0.1113
_diffrn_reflns_av_sigmaI/netI 0.1562
_diffrn_reflns_limit_h_max 16
_diffrn_reflns_limit_h_min -30
_diffrn_reflns_limit_k_max 32
_diffrn_reflns_limit_k_min -29
_diffrn_reflns_limit_l_max 43
_diffrn_reflns_limit_l_min -44
_diffrn_reflns_number 57958
_diffrn_reflns_theta_full 28.47
_diffrn_reflns_theta_max 28.47
_diffrn_reflns_theta_min 2.02
_exptl_absorpt_coefficient_mu 1.490
_exptl_absorpt_correction_T_max 0.9428
_exptl_absorpt_correction_T_min 0.8653
_exptl_absorpt_correction_type psi-scan
_exptl_absorpt_process_details '(North et al., 1968)'
_exptl_crystal_colour brown
_exptl_crystal_density_diffrn 1.536
_exptl_crystal_density_method 'not measured'
_exptl_crystal_description prismatic
_exptl_crystal_F_000 8376
_exptl_crystal_size_max 0.10
_exptl_crystal_size_mid 0.07
_exptl_crystal_size_min 0.04
_refine_diff_density_max 1.808
_refine_diff_density_min -1.658
_refine_diff_density_rms 0.186
_refine_ls_extinction_method none
_refine_ls_goodness_of_fit_ref 1.030
_refine_ls_hydrogen_treatment mixed
_refine_ls_matrix_type fullcycle
_refine_ls_number_parameters 1107
_refine_ls_number_reflns 21998
_refine_ls_number_restraints 25
_refine_ls_restrained_S_all 1.030
_refine_ls_R_factor_all 0.1841
_refine_ls_R_factor_gt 0.0922
_refine_ls_shift/su_max 0.001
_refine_ls_shift/su_mean 0.000
_refine_ls_structure_factor_coef Fsqd
_refine_ls_weighting_details 'calc w=1/[\s^2^(Fo^2^)+(0.1156P)^2^+94.2768P] where P=(Fo^2^+2Fc^2^)/3'
_refine_ls_weighting_scheme calc
_refine_ls_wR_factor_gt 0.2049
_refine_ls_wR_factor_ref 0.2682
_reflns_number_gt 11210
_reflns_number_total 21998
_reflns_threshold_expression >2sigma(I)
_cod_data_source_file ic100254t_si_003_2.cif
_cod_data_source_block Trisadenine_copper_2
_cod_depositor_comments
;
The following automatic conversions were performed:

'_symmetry_cell_setting' value 'Monoclinic' changed to 'monoclinic'
according to the built-in table from CIF Core dictionary named
'cif_core.dic' version 2.4.1 from 2010-06-29.

Automatic conversion script
Id: cif_fix_values 1646 2011-03-28 12:23:43Z adriana 
;
_cod_original_cell_volume 17675(7)
_cod_database_code 4315343

loop_
_symmetry_equiv_pos_as_xyz
'x, y, z'
'-x, y, -z+1/2'
'x+1/2, y+1/2, z'
'-x+1/2, y+1/2, -z+1/2'
'-x, -y, -z'
'x, -y, z-1/2'
'-x+1/2, -y+1/2, -z'
'x+1/2, -y+1/2, z-1/2'

loop_
_atom_site_label
_atom_site_type_symbol
_atom_site_fract_x
_atom_site_fract_y
_atom_site_fract_z
_atom_site_U_iso_or_equiv
_atom_site_adp_type
_atom_site_occupancy
_atom_site_symmetry_multiplicity
_atom_site_calc_flag
_atom_site_refinement_flags
_atom_site_disorder_assembly
_atom_site_disorder_group
Cu1 Cu 0.17729(4) 0.24593(4) 0.61871(3) 0.024 Uani 1 1 d . . .
Cu2 Cu 0.12209(4) 0.22789(4) 0.52382(3) 0.027 Uani 1 1 d . . .
Cu3 Cu 0.30212(4) 0.21093(4) 0.90322(3) 0.026 Uani 1 1 d . . .
Cu4 Cu 0.10375(4) 0.13637(4) 0.58749(3) 0.026 Uani 1 1 d . . .
Cu5 Cu 0.23080(4) 0.15641(4) 0.56693(3) 0.027 Uani 1 1 d . . .
Cl1 Cl 0.28070(9) 0.22510(8) 0.61161(6) 0.031 Uani 1 1 d . . .
Cl8 Cl 0.12609(9) 0.18609(8) 0.65626(6) 0.028 Uani 1 1 d . . .
Cl6 Cl 0.28224(9) 0.17586(8) 0.96160(6) 0.031 Uani 1 1 d . . .
Cl4 Cl 0.03207(9) 0.18361(8) 0.53963(7) 0.035 Uani 1 1 d . . .
Cl5 Cl 0.13739(9) 0.31078(8) 0.56558(6) 0.031 Uani 1 1 d . . .
Cl7 Cl 0.37065(10) 0.24789(9) 0.87217(7) 0.038 Uani 1 1 d . . .
Cl2 Cl 0.18580(10) 0.07637(8) 0.59204(7) 0.034 Uani 1 1 d . . .
Cl3 Cl 0.19168(14) 0.17566(14) 0.49515(7) 0.071 Uani 1 1 d . . .
N3B N -0.0039(3) 0.3524(3) 0.3968(2) 0.038 Uani 1 1 d . . .
N9B N 0.0674(3) 0.2781(3) 0.4021(2) 0.036 Uani 1 1 d . B .
N6C N 0.0726(3) 0.2977(3) 0.6818(2) 0.028 Uani 1 1 d . . .
H6C H 0.0836 0.2696 0.6692 0.034 Uiso 1 1 calc R . .
N1C N 0.0981(3) 0.3793(3) 0.71814(18) 0.026 Uani 1 1 d . . .
N6B N -0.0104(3) 0.3149(3) 0.5185(2) 0.029 Uani 1 1 d . . .
H6B H 0.0162 0.2946 0.5340 0.035 Uiso 1 1 calc R . .
N3D N -0.2230(3) 0.0166(3) 0.6706(2) 0.034 Uani 1 1 d . . .
N9D N -0.3140(3) 0.0716(3) 0.66768(19) 0.026 Uani 1 1 d . . .
N3A N 0.4253(3) 0.0195(3) 0.5782(2) 0.033 Uani 1 1 d . . .
N1D N -0.1495(3) 0.0619(3) 0.6372(2) 0.033 Uani 1 1 d . . .
N9E N 0.2078(3) 0.3531(3) 0.9209(2) 0.027 Uani 1 1 d . . .
N6E N 0.2323(3) 0.2452(3) 0.8092(2) 0.030 Uani 1 1 d . . .
H6E H 0.2567 0.2240 0.8255 0.036 Uiso 1 1 calc R . .
N6F N 0.1286(3) 0.0542(3) 0.6844(2) 0.033 Uani 1 1 d . . .
H6F H 0.1416 0.0787 0.6694 0.040 Uiso 1 1 calc R . .
N3C N 0.2005(3) 0.4149(3) 0.7328(2) 0.032 Uani 1 1 d . . .
N9F N -0.0377(3) 0.0258(3) 0.5796(2) 0.032 Uani 1 1 d . . .
N9C N 0.2680(3) 0.3637(3) 0.6988(2) 0.030 Uani 1 1 d . . .
N9A N 0.3606(3) 0.0694(3) 0.5227(2) 0.034 Uani 1 1 d . . .
N7D N -0.2912(3) 0.1414(3) 0.6301(2) 0.026 Uani 1 1 d . . .
N6A N 0.3434(3) 0.1158(3) 0.65679(19) 0.033 Uani 1 1 d . . .
H6A H 0.3151 0.1384 0.6466 0.039 Uiso 1 1 calc R . .
N1F N 0.0564(3) -0.0100(3) 0.6928(2) 0.040 Uani 1 1 d . . .
N1E N 0.1593(3) 0.3145(3) 0.80037(19) 0.029 Uani 1 1 d . . .
N3E N 0.1459(3) 0.3769(3) 0.8550(2) 0.027 Uani 1 1 d . . .
N6D N -0.1654(3) 0.1484(3) 0.6066(2) 0.031 Uani 1 1 d . . .
H6D H -0.1887 0.1763 0.5998 0.037 Uiso 1 1 calc R . .
N7B N 0.0816(3) 0.2607(3) 0.4695(2) 0.033 Uani 1 1 d . . .
N7A N 0.3057(3) 0.1178(3) 0.55938(19) 0.025 Uani 1 1 d . . .
N1A N 0.4105(3) 0.0480(3) 0.6457(2) 0.031 Uani 1 1 d . . .
N1B N -0.0360(3) 0.3701(3) 0.4616(2) 0.037 Uani 1 1 d . . .
N7F N 0.0449(3) 0.0780(3) 0.5973(2) 0.029 Uani 1 1 d . . .
N7C N 0.2040(3) 0.3020(3) 0.66389(19) 0.026 Uani 1 1 d . . .
C43 C 0.2973(4) 0.1715(3) 0.7399(2) 0.027 Uani 1 1 d . . .
C6B C -0.0021(4) 0.3294(3) 0.4811(3) 0.029 Uani 1 1 d . . .
C4C C 0.2122(4) 0.3738(3) 0.7084(2) 0.026 Uani 1 1 d . . .
N7E N 0.2525(3) 0.2778(2) 0.9026(2) 0.026 Uani 1 1 d . . .
N3F N -0.0315(3) -0.0297(3) 0.6411(2) 0.041 Uani 1 1 d . . .
C19 C -0.0283(4) 0.2804(3) 0.6454(2) 0.028 Uani 1 1 d . . .
C5F C 0.0397(4) 0.0413(3) 0.6297(3) 0.031 Uani 1 1 d . . .
C5C C 0.1730(4) 0.3351(3) 0.6882(2) 0.028 Uani 1 1 d . . .
C41 C 0.2653(4) 0.0783(3) 0.7178(2) 0.030 Uani 1 1 d . . .
C4F C -0.0114(4) 0.0092(3) 0.6188(3) 0.031 Uani 1 1 d . . .
C40 C 0.2127(4) 0.0855(3) 0.7335(2) 0.029 Uani 1 1 d . . .
C6C C 0.1142(4) 0.3363(3) 0.6953(2) 0.023 Uani 1 1 d . . .
C42 C 0.3075(4) 0.1217(3) 0.7214(2) 0.028 Uani 1 1 d . . .
C5D C -0.2442(3) 0.1046(3) 0.6352(2) 0.025 Uani 1 1 d . . .
C22 C -0.0808(4) 0.2085(3) 0.6026(2) 0.029 Uani 1 1 d . . .
C4B C 0.0320(4) 0.3136(4) 0.4179(2) 0.031 Uani 1 1 d . . .
C8C C 0.2596(4) 0.3210(3) 0.6708(3) 0.032 Uani 1 1 d . . .
H8C H 0.2899 0.3072 0.6581 0.038 Uiso 1 1 calc R . .
C23 C -0.0898(3) 0.2442(3) 0.5681(2) 0.026 Uani 1 1 d . . .
C39 C 0.2007(4) 0.1358(3) 0.7506(2) 0.027 Uani 1 1 d . . .
C5B C 0.0392(4) 0.3029(3) 0.4601(2) 0.029 Uani 1 1 d . . .
C38 C 0.2413(4) 0.1799(3) 0.7528(2) 0.028 Uani 1 1 d . . .
C4D C -0.2588(4) 0.0605(3) 0.6582(2) 0.027 Uani 1 1 d . . .
C24 C -0.0653(4) 0.2973(3) 0.5726(3) 0.029 Uani 1 1 d . . .
C37 C 0.2227(4) 0.2367(3) 0.7638(2) 0.030 Uani 1 1 d . . .
H37A H 0.2458 0.2638 0.7519 0.036 Uiso 1 1 calc R . .
H37B H 0.1802 0.2422 0.7519 0.036 Uiso 1 1 calc R . .
C8D C -0.3324(4) 0.1210(3) 0.6503(2) 0.028 Uani 1 1 d . . .
H8D H -0.3687 0.1382 0.6521 0.033 Uiso 1 1 calc R . .
C29 C -0.1039(3) 0.1499(3) 0.5968(2) 0.028 Uani 1 1 d . . .
H29A H -0.1053 0.1381 0.5684 0.033 Uiso 1 1 calc R . .
H29B H -0.0771 0.1254 0.6152 0.033 Uiso 1 1 calc R . .
C2D C -0.1696(4) 0.0199(4) 0.6589(3) 0.034 Uani 1 1 d . . .
H2D H -0.1433 -0.0095 0.6662 0.041 Uiso 1 1 calc R . .
C4E C 0.1860(3) 0.3458(3) 0.8788(2) 0.025 Uani 1 1 d . . .
C26 C -0.1235(4) 0.2245(3) 0.5259(2) 0.033 Uani 1 1 d . . .
H26A H -0.1292 0.2548 0.5068 0.049 Uiso 1 1 calc R . .
H26B H -0.1621 0.2100 0.5286 0.049 Uiso 1 1 calc R . .
H26C H -0.1004 0.1963 0.5158 0.049 Uiso 1 1 calc R . .
C6D C -0.1869(4) 0.1057(3) 0.6255(2) 0.027 Uani 1 1 d . . .
C36 C 0.1651(4) 0.0417(4) 0.7257(2) 0.036 Uani 1 1 d . . .
H36A H 0.1834 0.0056 0.7260 0.043 Uiso 1 1 calc R . .
H36B H 0.1403 0.0429 0.7467 0.043 Uiso 1 1 calc R . .
C21 C -0.0505(3) 0.2269(3) 0.6412(2) 0.027 Uani 1 1 d . . .
C31 C 0.0097(3) 0.2999(4) 0.6869(3) 0.035 Uani 1 1 d . . .
H31A H -0.0013 0.3371 0.6930 0.043 Uiso 1 1 calc R . .
H31B H 0.0035 0.2759 0.7093 0.043 Uiso 1 1 calc R . .
O1 O 0.1584(2) 0.1923(2) 0.57509(14) 0.021 Uani 1 1 d . . .
C6F C 0.0766(4) 0.0291(4) 0.6693(2) 0.033 Uani 1 1 d . . .
C6E C 0.2032(3) 0.2859(3) 0.8252(2) 0.025 Uani 1 1 d . . .
C2C C 0.1410(3) 0.4153(3) 0.7346(2) 0.027 Uani 1 1 d . . .
H2C H 0.1283 0.4443 0.7492 0.032 Uiso 1 1 calc R . .
C8E C 0.2465(3) 0.3103(3) 0.9339(2) 0.024 Uani 1 1 d . . .
H8E H 0.2661 0.3048 0.9613 0.029 Uiso 1 1 calc R . .
C2B C -0.0331(4) 0.3796(4) 0.4214(3) 0.038 Uani 1 1 d . . .
H2B H -0.0551 0.4098 0.4093 0.045 Uiso 1 1 calc R . .
C4A C 0.3823(4) 0.0563(3) 0.5641(2) 0.030 Uani 1 1 d . . .
C2E C 0.1326(4) 0.3572(3) 0.8165(2) 0.027 Uani 1 1 d . . .
H2E H 0.1013 0.3747 0.7985 0.032 Uiso 1 1 calc R . .
C25 C -0.0341(4) 0.3154(3) 0.6113(3) 0.030 Uani 1 1 d . . .
C30 C -0.0638(4) 0.3328(3) 0.5341(2) 0.027 Uani 1 1 d . . .
H30A H -0.1001 0.3272 0.5132 0.032 Uiso 1 1 calc R . .
H30B H -0.0607 0.3715 0.5415 0.032 Uiso 1 1 calc R . .
C2A C 0.4365(4) 0.0179(3) 0.6192(3) 0.032 Uani 1 1 d . . .
H2A H 0.4659 -0.0071 0.6315 0.038 Uiso 1 1 calc R . .
C27 C -0.0064(4) 0.3732(3) 0.6149(3) 0.037 Uani 1 1 d . . .
H27A H 0.0003 0.3850 0.6433 0.055 Uiso 1 1 calc R . .
H27B H -0.0336 0.3982 0.5980 0.055 Uiso 1 1 calc R . .
H27C H 0.0313 0.3725 0.6056 0.055 Uiso 1 1 calc R . .
C5A C 0.3488(4) 0.0877(3) 0.5867(2) 0.027 Uani 1 1 d . . .
C8B C 0.0973(4) 0.2466(4) 0.4347(2) 0.036 Uani 1 1 d . . .
H8B H 0.1250 0.2191 0.4322 0.043 Uiso 1 1 calc R . .
C34 C 0.2754(4) 0.0243(3) 0.6956(2) 0.035 Uani 1 1 d . . .
H34A H 0.2658 -0.0064 0.7116 0.053 Uiso 1 1 calc R . .
H34B H 0.3168 0.0219 0.6928 0.053 Uiso 1 1 calc R . .
H34C H 0.2497 0.0236 0.6686 0.053 Uiso 1 1 calc R . .
C5E C 0.2158(3) 0.2999(3) 0.8679(2) 0.021 Uani 1 1 d . . .
C8A C 0.3159(4) 0.1061(3) 0.5215(3) 0.033 Uani 1 1 d . . .
H8A H 0.2945 0.1217 0.4972 0.040 Uiso 1 1 calc R . .
C32 C 0.3459(4) 0.2164(4) 0.7464(3) 0.037 Uani 1 1 d . . .
H32A H 0.3828 0.2019 0.7624 0.055 Uiso 1 1 calc R . .
H32B H 0.3326 0.2469 0.7608 0.055 Uiso 1 1 calc R . .
H32C H 0.3528 0.2286 0.7199 0.055 Uiso 1 1 calc R . .
C28 C -0.0375(4) 0.1876(4) 0.6786(3) 0.043 Uani 1 1 d . . .
H28A H -0.0637 0.1563 0.6733 0.064 Uiso 1 1 calc R . .
H28B H -0.0444 0.2064 0.7029 0.064 Uiso 1 1 calc R . .
H28C H 0.0039 0.1757 0.6829 0.064 Uiso 1 1 calc R . .
C6A C 0.3669(3) 0.0842(3) 0.6305(2) 0.023 Uani 1 1 d . . .
C33 C 0.1420(4) 0.1443(4) 0.7662(3) 0.037 Uani 1 1 d . . .
H33A H 0.1115 0.1582 0.7441 0.055 Uiso 1 1 calc R . .
H33B H 0.1487 0.1701 0.7888 0.055 Uiso 1 1 calc R . .
H33C H 0.1290 0.1098 0.7757 0.055 Uiso 1 1 calc R . .
C35 C 0.3635(4) 0.1140(4) 0.7022(2) 0.033 Uani 1 1 d . . .
H35A H 0.3925 0.1430 0.7113 0.040 Uiso 1 1 calc R . .
H35B H 0.3825 0.0789 0.7106 0.040 Uiso 1 1 calc R . .
C2F C 0.0053(4) -0.0363(4) 0.6780(3) 0.047 Uani 1 1 d . . .
H2F H -0.0064 -0.0626 0.6953 0.056 Uiso 1 1 calc R . .
C8F C -0.0026(4) 0.0677(3) 0.5683(3) 0.036 Uani 1 1 d . . .
H8F H -0.0117 0.0862 0.5432 0.043 Uiso 1 1 calc R . .
C1 C 0.3836(5) 0.0480(4) 0.4863(3) 0.050 Uani 1 1 d D . .
H1A H 0.4273 0.0449 0.4931 0.060 Uiso 1 1 calc R . .
H1B H 0.3729 0.0730 0.4630 0.060 Uiso 1 1 calc R . .
C4 C 0.0663(5) 0.2692(4) 0.3580(3) 0.050 Uani 1 1 d U . .
H4A H 0.1033 0.2507 0.3550 0.060 Uiso 1 1 calc R A 1
H4B H 0.0655 0.3046 0.3443 0.060 Uiso 1 1 calc R A 1
C2 C 0.3539(4) -0.0114(4) 0.4743(3) 0.050 Uani 1 1 d D . .
H2A' H 0.3726 -0.0276 0.4530 0.060 Uiso 1 1 calc R . .
H2B' H 0.3627 -0.0350 0.4985 0.060 Uiso 1 1 calc R . .
C5 C 0.0127(5) 0.2354(4) 0.3364(3) 0.050 Uani 1 1 d U B 1
C6 C 0.0109(9) 0.1856(8) 0.3516(6) 0.050 Uani 0.50 1 d PU B 1
H6G H -0.0289 0.1706 0.3428 0.075 Uiso 0.50 1 calc PR B 1
H6H H 0.0206 0.1871 0.3814 0.075 Uiso 0.50 1 calc PR B 1
H6I H 0.0397 0.1627 0.3417 0.075 Uiso 0.50 1 calc PR B 1
C3 C 0.2878(4) -0.0096(4) 0.4592(3) 0.050 Uani 1 1 d . . .
H3A H 0.2729 -0.0462 0.4526 0.075 Uiso 1 1 calc R . .
H3B H 0.2787 0.0130 0.4348 0.075 Uiso 1 1 calc R . .
H3C H 0.2688 0.0056 0.4804 0.075 Uiso 1 1 calc R . .
C7 C 0.0124(9) 0.2231(9) 0.2932(6) 0.050 Uani 0.50 1 d PU . .
H7A H 0.0499 0.2059 0.2909 0.075 Uiso 0.50 1 calc PR B 1
H7B H 0.0077 0.2566 0.2774 0.075 Uiso 0.50 1 calc PR B 1
H7C H -0.0205 0.1987 0.2827 0.075 Uiso 0.50 1 calc PR B 1
C11 C -0.3501(5) 0.0348(4) 0.6902(3) 0.050 Uani 1 1 d . . .
H11A H -0.3655 0.0563 0.7107 0.060 Uiso 1 1 calc R . .
H11B H -0.3237 0.0067 0.7048 0.060 Uiso 1 1 calc R . .
C12 C -0.4021(5) 0.0076(4) 0.6619(3) 0.050 Uani 1 1 d . . .
H12A H -0.4293 0.0355 0.6478 0.060 Uiso 1 1 calc R . .
H12B H -0.4244 -0.0147 0.6782 0.060 Uiso 1 1 calc R . .
C13 C -0.3798(5) -0.0295(4) 0.6289(3) 0.050 Uani 1 1 d . . .
H13A H -0.4140 -0.0463 0.6113 0.075 Uiso 1 1 calc R . .
H13B H -0.3534 -0.0576 0.6428 0.075 Uiso 1 1 calc R . .
H13C H -0.3583 -0.0073 0.6124 0.075 Uiso 1 1 calc R . .
C8 C 0.3230(5) 0.3946(4) 0.7125(3) 0.050 Uani 1 1 d . . .
H8A' H 0.3128 0.4323 0.7179 0.060 Uiso 1 1 calc R . .
H8B' H 0.3462 0.3950 0.6906 0.060 Uiso 1 1 calc R . .
C9 C 0.3619(5) 0.3701(4) 0.7520(3) 0.050 Uani 1 1 d . . .
H9A H 0.3721 0.3326 0.7461 0.060 Uiso 1 1 calc R . .
H9B H 0.3994 0.3907 0.7585 0.060 Uiso 1 1 calc R . .
C10 C 0.3334(5) 0.3698(4) 0.7896(3) 0.050 Uani 1 1 d . . .
H10A H 0.3609 0.3538 0.8126 0.075 Uiso 1 1 calc R . .
H10B H 0.2968 0.3485 0.7839 0.075 Uiso 1 1 calc R . .
H10C H 0.3242 0.4068 0.7964 0.075 Uiso 1 1 calc R . .
C14 C 0.1972(5) 0.4016(4) 0.9451(3) 0.050 Uani 1 1 d . . .
H14A H 0.2055 0.3929 0.9745 0.060 Uiso 1 1 calc R . .
H14B H 0.1553 0.4131 0.9373 0.060 Uiso 1 1 calc R . .
C15 C 0.2396(4) 0.4485(4) 0.9362(3) 0.050 Uani 1 1 d . . .
H15A H 0.2321 0.4558 0.9066 0.060 Uiso 1 1 calc R . .
H15B H 0.2306 0.4818 0.9501 0.060 Uiso 1 1 calc R . .
C17 C -0.0936(5) 0.0025(4) 0.5540(3) 0.050 Uani 1 1 d . . .
H17A H -0.1171 0.0318 0.5386 0.060 Uiso 1 1 calc R . .
H17B H -0.1179 -0.0143 0.5720 0.060 Uiso 1 1 calc R . .
C18 C -0.0785(5) -0.0403(4) 0.5239(3) 0.050 Uani 1 1 d . . .
H18A H -0.0577 -0.0224 0.5043 0.060 Uiso 1 1 calc R . .
H18B H -0.1158 -0.0556 0.5083 0.060 Uiso 1 1 calc R . .
C16 C 0.3040(4) 0.4342(4) 0.9505(3) 0.050 Uani 1 1 d . . .
H16A H 0.3288 0.4640 0.9445 0.075 Uiso 1 1 calc R . .
H16B H 0.3132 0.4017 0.9364 0.075 Uiso 1 1 calc R . .
H16C H 0.3118 0.4276 0.9799 0.075 Uiso 1 1 calc R . .
C119 C -0.0390(5) -0.0871(4) 0.5453(3) 0.050 Uani 1 1 d . . .
H11C H -0.0310 -0.1127 0.5248 0.075 Uiso 1 1 calc R . .
H11D H -0.0597 -0.1056 0.5643 0.075 Uiso 1 1 calc R . .
H11E H -0.0015 -0.0724 0.5603 0.075 Uiso 1 1 calc R . .
O2 O 0.0000 0.4276(4) 0.7500 0.050 Uani 1 2 d S . .
O3 O 0.4584(3) 0.1281(3) 0.8044(2) 0.050 Uani 1 1 d . . .
O4 O 0.3801(7) 0.3738(6) 0.6279(5) 0.050 Uani 0.50 1 d P . .
O6 O 0.2347(7) 0.1228(6) 0.4172(5) 0.050 Uani 0.50 1 d P . .
O5 O 0.4895(6) 0.0394(5) 0.7295(4) 0.050 Uani 0.50 1 d P . .
H1O6 H 0.264(4) 0.132(4) 0.406(3) 0.050 Uiso 1 1 d . . .
H2O6 H 0.244(4) 0.132(4) 0.443(3) 0.050 Uiso 1 1 d . . .
H1O4 H 0.400(4) 0.404(4) 0.629(3) 0.050 Uiso 1 1 d . . .
H2O4 H 0.354(4) 0.375(4) 0.606(3) 0.050 Uiso 1 1 d . . .

loop_
_atom_site_aniso_label
_atom_site_aniso_U_11
_atom_site_aniso_U_22
_atom_site_aniso_U_33
_atom_site_aniso_U_23
_atom_site_aniso_U_13
_atom_site_aniso_U_12
Cu1 0.027 0.021 0.025 -0.001 0.006 0.000
Cu2 0.029 0.027 0.023 0.004 0.003 0.005
Cu3 0.028 0.025 0.025 -0.002 0.003 0.003
Cu4 0.028 0.022 0.026 0.002 0.001 -0.001
Cu5 0.029 0.026 0.026 -0.001 0.005 0.005
Cl1 0.027 0.031 0.035 -0.004 0.004 0.005
Cl8 0.035 0.025 0.025 -0.001 0.008 -0.004
Cl6 0.033 0.034 0.024 0.003 0.000 0.003
Cl4 0.029 0.031 0.040 0.007 -0.005 -0.001
Cl5 0.033 0.024 0.034 0.006 0.000 0.001
Cl7 0.036 0.034 0.047 -0.001 0.013 0.001
Cl2 0.036 0.024 0.040 0.003 0.007 0.005
Cl3 0.074 0.110 0.029 0.011 0.014 0.061
N3B 0.029 0.051 0.030 0.015 -0.004 -0.004
N9B 0.025 0.054 0.029 0.004 0.003 0.004
N6C 0.018 0.033 0.032 -0.004 0.003 -0.004
N1C 0.034 0.025 0.018 -0.004 0.002 0.002
N6B 0.027 0.027 0.030 0.006 -0.001 0.002
N3D 0.036 0.033 0.033 0.004 0.010 -0.003
N9D 0.024 0.028 0.024 0.003 0.004 -0.006
N3A 0.030 0.027 0.040 -0.007 0.005 0.007
N1D 0.037 0.030 0.033 0.004 0.007 -0.002
N9E 0.034 0.022 0.027 0.000 0.010 0.003
N6E 0.032 0.030 0.029 -0.004 0.007 0.006
N6F 0.036 0.031 0.027 0.007 -0.008 -0.012
N3C 0.036 0.025 0.033 -0.003 0.006 0.001
N9F 0.031 0.026 0.035 0.003 -0.007 0.000
N9C 0.027 0.030 0.032 -0.007 0.005 -0.007
N9A 0.046 0.027 0.030 0.002 0.010 0.006
N7D 0.025 0.022 0.030 0.001 0.006 -0.002
N6A 0.041 0.038 0.020 0.001 0.007 0.008
N1F 0.038 0.041 0.036 0.019 -0.003 -0.006
N1E 0.027 0.037 0.021 0.003 0.000 0.002
N3E 0.029 0.027 0.025 0.003 0.004 -0.001
N6D 0.031 0.029 0.033 0.004 0.007 -0.011
N7B 0.025 0.040 0.033 0.006 0.002 0.000
N7A 0.029 0.026 0.020 -0.003 0.003 0.006
N1A 0.027 0.030 0.032 -0.003 -0.001 0.007
N1B 0.032 0.026 0.047 0.012 -0.008 0.003
N7F 0.024 0.024 0.037 0.004 0.003 0.002
N7C 0.029 0.021 0.025 -0.001 0.001 -0.004
C43 0.036 0.022 0.021 0.006 0.001 -0.001
C6B 0.025 0.024 0.034 0.000 -0.005 -0.009
C4C 0.029 0.019 0.031 0.003 0.010 -0.007
N7E 0.029 0.018 0.030 0.000 0.005 0.005
N3F 0.033 0.038 0.045 0.013 -0.006 -0.012
C19 0.025 0.031 0.030 -0.006 0.011 0.004
C5F 0.039 0.026 0.031 -0.002 0.010 0.002
C5C 0.026 0.024 0.033 -0.003 0.004 0.008
C41 0.045 0.022 0.019 0.000 -0.006 0.002
C4F 0.033 0.027 0.032 -0.002 0.004 -0.003
C40 0.032 0.028 0.023 0.010 -0.005 0.000
C6C 0.029 0.022 0.016 0.001 0.001 0.003
C42 0.034 0.030 0.016 0.003 -0.001 0.010
C5D 0.022 0.026 0.023 -0.003 -0.003 -0.006
C22 0.022 0.033 0.034 0.000 0.010 -0.007
C4B 0.029 0.039 0.025 0.012 0.001 -0.012
C8C 0.035 0.017 0.042 -0.001 0.006 -0.007
C23 0.016 0.032 0.029 -0.008 0.001 -0.004
C39 0.026 0.036 0.015 0.002 -0.003 0.004
C5B 0.030 0.034 0.019 0.006 -0.004 0.001
C38 0.031 0.030 0.021 0.001 0.002 0.001
C4D 0.027 0.027 0.027 0.001 0.007 -0.002
C24 0.024 0.027 0.036 -0.005 0.008 0.003
C37 0.042 0.023 0.024 -0.002 0.007 0.006
C8D 0.035 0.026 0.019 -0.001 0.000 -0.012
C29 0.021 0.035 0.027 0.007 0.003 -0.007
C2D 0.034 0.033 0.039 0.006 0.016 -0.002
C4E 0.025 0.028 0.023 -0.001 0.005 -0.002
C26 0.031 0.031 0.034 -0.004 0.001 -0.004
C6D 0.030 0.026 0.022 -0.007 0.001 -0.007
C36 0.048 0.031 0.022 0.008 -0.009 -0.009
C21 0.023 0.035 0.025 -0.001 0.005 -0.003
C31 0.017 0.057 0.033 -0.016 0.006 -0.011
O1 0.020 0.022 0.021 0.002 0.002 0.000
C6F 0.039 0.035 0.024 0.000 0.004 0.003
C6E 0.024 0.027 0.024 -0.001 0.006 0.001
C2C 0.025 0.024 0.029 0.001 0.000 0.000
C8E 0.027 0.022 0.024 -0.008 0.008 0.004
C2B 0.031 0.047 0.031 0.021 -0.005 -0.015
C4A 0.038 0.026 0.027 -0.004 0.008 -0.001
C2E 0.028 0.034 0.020 0.002 0.009 -0.001
C25 0.026 0.029 0.033 -0.008 0.001 0.004
C30 0.025 0.023 0.032 0.007 0.006 -0.003
C2A 0.041 0.024 0.031 -0.003 0.007 0.001
C27 0.035 0.020 0.053 -0.003 0.003 -0.006
C5A 0.030 0.029 0.022 0.001 0.004 -0.002
C8B 0.037 0.051 0.017 0.001 0.002 -0.012
C34 0.052 0.026 0.022 0.000 -0.007 0.011
C5E 0.018 0.020 0.024 0.003 0.002 0.006
C8A 0.039 0.025 0.041 0.002 0.017 0.006
C32 0.038 0.034 0.038 -0.005 0.008 -0.010
C28 0.033 0.060 0.033 0.012 0.002 -0.010
C6A 0.027 0.022 0.021 0.000 0.006 0.003
C33 0.025 0.061 0.025 0.000 0.005 -0.002
C35 0.031 0.043 0.023 0.000 -0.001 0.014
C2F 0.040 0.041 0.054 0.014 -0.003 -0.006
C8F 0.037 0.029 0.040 0.002 0.006 -0.003
C1 0.050 0.050 0.050 0.000 0.010 0.000
C4 0.050 0.050 0.050 0.000 0.010 0.000
C2 0.050 0.050 0.050 0.000 0.010 0.000
C5 0.050 0.050 0.050 0.000 0.010 0.000
C6 0.050 0.050 0.050 0.000 0.010 0.000
C3 0.050 0.050 0.050 0.000 0.010 0.000
C7 0.050 0.050 0.050 0.000 0.010 0.000
C11 0.050 0.050 0.050 0.000 0.010 0.000
C12 0.050 0.050 0.050 0.000 0.010 0.000
C13 0.050 0.050 0.050 0.000 0.010 0.000
C8 0.050 0.050 0.050 0.000 0.010 0.000
C9 0.050 0.050 0.050 0.000 0.010 0.000
C10 0.050 0.050 0.050 0.000 0.010 0.000
C14 0.050 0.050 0.050 0.000 0.010 0.000
C15 0.050 0.050 0.050 0.000 0.010 0.000
C17 0.050 0.050 0.050 0.000 0.010 0.000
C18 0.050 0.050 0.050 0.000 0.010 0.000
C16 0.050 0.050 0.050 0.000 0.010 0.000
C119 0.050 0.050 0.050 0.000 0.010 0.000
O2 0.050 0.050 0.050 0.000 0.010 0.000
O3 0.050 0.050 0.050 0.000 0.010 0.000
O4 0.050 0.050 0.050 0.000 0.010 0.000
O6 0.050 0.050 0.050 0.000 0.010 0.000
O5 0.050 0.050 0.050 0.000 0.010 0.000

loop_
_atom_type_symbol
_atom_type_description
_atom_type_scat_dispersion_real
_atom_type_scat_dispersion_imag
_atom_type_scat_source
C C 0.0033 0.0016 'International Tables Vol C Tables 4.2.6.8 and 6.1.1.4'
H H 0.0000 0.0000 'International Tables Vol C Tables 4.2.6.8 and 6.1.1.4'
N N 0.0061 0.0033 'International Tables Vol C Tables 4.2.6.8 and 6.1.1.4'
O O 0.0106 0.0060 'International Tables Vol C Tables 4.2.6.8 and 6.1.1.4'
Cl Cl 0.1484 0.1585 'International Tables Vol C Tables 4.2.6.8 and 6.1.1.4'
Cu Cu 0.3201 1.2651 'International Tables Vol C Tables 4.2.6.8 and 6.1.1.4'

loop_
_geom_angle_atom_site_label_1
_geom_angle_atom_site_label_2
_geom_angle_atom_site_label_3
_geom_angle
_geom_angle_site_symmetry_1
_geom_angle_site_symmetry_3
_geom_angle_publ_flag
O1 Cu1 N7C 175.4(2) . . ?
O1 Cu1 Cl8 84.94(15) . . ?
N7C Cu1 Cl8 97.97(19) . . ?
O1 Cu1 Cl5 84.63(15) . . ?
N7C Cu1 Cl5 96.12(19) . . ?
Cl8 Cu1 Cl5 129.58(8) . . ?
O1 Cu1 Cl1 82.20(15) . . ?
N7C Cu1 Cl1 93.28(19) . . ?
Cl8 Cu1 Cl1 119.87(8) . . ?
Cl5 Cu1 Cl1 107.26(8) . . ?
O1 Cu2 N7B 176.6(3) . . ?
O1 Cu2 Cl3 84.54(16) . . ?
N7B Cu2 Cl3 94.7(2) . . ?
O1 Cu2 Cl5 83.65(16) . . ?
N7B Cu2 Cl5 99.3(2) . . ?
Cl3 Cu2 Cl5 129.99(11) . . ?
O1 Cu2 Cl4 81.10(15) . . ?
N7B Cu2 Cl4 96.4(2) . . ?
Cl3 Cu2 Cl4 119.63(12) . . ?
Cl5 Cu2 Cl4 106.16(8) . . ?
N7E Cu3 N7D 133.0(3) . 2_556 ?
N7E Cu3 Cl7 96.2(2) . . ?
N7D Cu3 Cl7 96.49(19) 2_556 . ?
N7E Cu3 Cl6 96.58(19) . . ?
N7D Cu3 Cl6 97.11(19) 2_556 . ?
Cl7 Cu3 Cl6 146.52(9) . . ?
O1 Cu4 N7F 177.1(2) . . ?
O1 Cu4 Cl4 84.11(15) . . ?
N7F Cu4 Cl4 93.6(2) . . ?
O1 Cu4 Cl2 85.60(16) . . ?
N7F Cu4 Cl2 95.10(19) . . ?
Cl4 Cu4 Cl2 142.01(9) . . ?
O1 Cu4 Cl8 80.07(15) . . ?
N7F Cu4 Cl8 102.5(2) . . ?
Cl4 Cu4 Cl8 111.03(8) . . ?
Cl2 Cu4 Cl8 103.00(8) . . ?
O1 Cu5 N7A 178.7(2) . . ?
O1 Cu5 Cl1 84.60(16) . . ?
N7A Cu5 Cl1 95.65(19) . . ?
O1 Cu5 Cl3 83.62(15) . . ?
N7A Cu5 Cl3 97.31(19) . . ?
Cl1 Cu5 Cl3 120.84(11) . . ?
O1 Cu5 Cl2 83.86(16) . . ?
N7A Cu5 Cl2 94.9(2) . . ?
Cl1 Cu5 Cl2 122.67(8) . . ?
Cl3 Cu5 Cl2 113.28(11) . . ?
Cu5 Cl1 Cu1 81.84(7) . . ?
Cu1 Cl8 Cu4 81.92(7) . . ?
Cu4 Cl4 Cu2 82.23(7) . . ?
Cu1 Cl5 Cu2 81.73(7) . . ?
Cu4 Cl2 Cu5 81.69(7) . . ?
Cu2 Cl3 Cu5 81.82(8) . . ?
C2B N3B C4B 111.1(7) . . ?
C4B N9B C8B 107.0(7) . . ?
C4B N9B C4 125.5(7) . . ?
C8B N9B C4 126.7(8) . . ?
C6C N6C C31 124.7(7) . . ?
C6C N6C H6C 117.6 . . ?
C31 N6C H6C 117.6 . . ?
C2C N1C C6C 118.1(7) . . ?
C6B N6B C30 121.3(7) . . ?
C6B N6B H6B 119.3 . . ?
C30 N6B H6B 119.3 . . ?
C2D N3D C4D 112.6(7) . . ?
C8D N9D C4D 107.3(6) . . ?
C8D N9D C11 125.7(7) . . ?
C4D N9D C11 126.9(7) . . ?
C2A N3A C4A 110.8(7) . . ?
C6D N1D C2D 118.6(7) . . ?
C8E N9E C4E 107.2(6) . . ?
C8E N9E C14 127.0(7) . . ?
C4E N9E C14 125.4(7) . . ?
C6E N6E C37 120.5(7) . . ?
C6E N6E H6E 119.7 . . ?
C37 N6E H6E 119.7 . . ?
C6F N6F C36 122.7(7) . . ?
C6F N6F H6F 118.6 . . ?
C36 N6F H6F 118.6 . . ?
C4C N3C C2C 110.1(7) . . ?
C4F N9F C8F 107.7(7) . . ?
C4F N9F C17 125.8(7) . . ?
C8F N9F C17 126.5(7) . . ?
C8C N9C C4C 106.0(6) . . ?
C8C N9C C8 126.8(7) . . ?
C4C N9C C8 127.0(7) . . ?
C8A N9A C4A 107.4(7) . . ?
C8A N9A C1 126.0(8) . . ?
C4A N9A C1 126.5(7) . . ?
C8D N7D C5D 107.1(7) . . ?
C8D N7D Cu3 124.1(5) . 2_556 ?
C5D N7D Cu3 128.7(5) . 2_556 ?
C6A N6A C35 123.7(7) . . ?
C6A N6A H6A 118.2 . . ?
C35 N6A H6A 118.2 . . ?
C2F N1F C6F 119.6(8) . . ?
C6E N1E C2E 119.3(7) . . ?
C4E N3E C2E 111.0(7) . . ?
C6D N6D C29 123.6(7) . . ?
C6D N6D H6D 118.2 . . ?
C29 N6D H6D 118.2 . . ?
C8B N7B C5B 106.9(7) . . ?
C8B N7B Cu2 121.3(6) . . ?
C5B N7B Cu2 131.6(6) . . ?
C8A N7A C5A 105.1(6) . . ?
C8A N7A Cu5 121.5(6) . . ?
C5A N7A Cu5 132.0(5) . . ?
C6A N1A C2A 119.5(7) . . ?
C6B N1B C2B 117.5(8) . . ?
C8F N7F C5F 104.4(7) . . ?
C8F N7F Cu4 119.4(6) . . ?
C5F N7F Cu4 136.2(6) . . ?
C8C N7C C5C 105.2(7) . . ?
C8C N7C Cu1 120.1(5) . . ?
C5C N7C Cu1 133.8(5) . . ?
C42 C43 C38 119.2(7) . . ?
C42 C43 C32 120.2(7) . . ?
C38 C43 C32 120.6(7) . . ?
N6B C6B N1B 118.1(8) . . ?
N6B C6B C5B 123.7(7) . . ?
N1B C6B C5B 118.2(7) . . ?
N3C C4C C5C 128.2(7) . . ?
N3C C4C N9C 124.5(7) . . ?
C5C C4C N9C 107.4(7) . . ?
C8E N7E C5E 105.9(6) . . ?
C8E N7E Cu3 128.9(5) . . ?
C5E N7E Cu3 125.2(5) . . ?
C4F N3F C2F 111.4(7) . . ?
C25 C19 C21 121.2(7) . . ?
C25 C19 C31 118.2(7) . . ?
C21 C19 C31 120.3(7) . . ?
C4F C5F N7F 110.5(7) . . ?
C4F C5F C6F 115.2(8) . . ?
N7F C5F C6F 134.2(8) . . ?
C4C C5C C6C 116.9(7) . . ?
C4C C5C N7C 108.8(7) . . ?
C6C C5C N7C 134.4(7) . . ?
C40 C41 C42 119.0(7) . . ?
C40 C41 C34 119.8(7) . . ?
C42 C41 C34 121.2(8) . . ?
N3F C4F N9F 126.6(8) . . ?
N3F C4F C5F 128.1(8) . . ?
N9F C4F C5F 105.3(7) . . ?
C39 C40 C41 120.3(7) . . ?
C39 C40 C36 120.2(8) . . ?
C41 C40 C36 118.8(8) . . ?
N6C C6C N1C 118.0(7) . . ?
N6C C6C C5C 124.1(7) . . ?
N1C C6C C5C 117.9(7) . . ?
C43 C42 C41 121.2(8) . . ?
C43 C42 C35 120.6(8) . . ?
C41 C42 C35 118.1(7) . . ?
N7D C5D C4D 108.0(7) . . ?
N7D C5D C6D 133.6(7) . . ?
C4D C5D C6D 118.0(7) . . ?
C21 C22 C23 120.0(7) . . ?
C21 C22 C29 120.8(7) . . ?
C23 C22 C29 119.2(7) . . ?
N3B C4B N9B 126.4(7) . . ?
N3B C4B C5B 125.9(8) . . ?
N9B C4B C5B 107.6(7) . . ?
N7C C8C N9C 112.5(7) . . ?
N7C C8C H8C 123.7 . . ?
N9C C8C H8C 123.7 . . ?
C24 C23 C22 119.4(7) . . ?
C24 C23 C26 120.2(7) . . ?
C22 C23 C26 120.3(7) . . ?
C40 C39 C38 121.1(7) . . ?
C40 C39 C33 120.2(8) . . ?
C38 C39 C33 118.7(7) . . ?
C4B C5B N7B 107.4(7) . . ?
C4B C5B C6B 116.2(7) . . ?
N7B C5B C6B 135.6(7) . . ?
C39 C38 C43 118.9(7) . . ?
C39 C38 C37 120.2(7) . . ?
C43 C38 C37 120.5(7) . . ?
N3D C4D N9D 127.2(7) . . ?
N3D C4D C5D 125.6(7) . . ?
N9D C4D C5D 107.1(7) . . ?
C25 C24 C23 120.3(8) . . ?
C25 C24 C30 118.9(7) . . ?
C23 C24 C30 120.1(7) . . ?
N6E C37 C38 112.2(6) . . ?
N6E C37 H37A 109.2 . . ?
C38 C37 H37A 109.2 . . ?
N6E C37 H37B 109.2 . . ?
C38 C37 H37B 109.2 . . ?
H37A C37 H37B 107.9 . . ?
N7D C8D N9D 110.5(7) . . ?
N7D C8D H8D 124.8 . . ?
N9D C8D H8D 124.8 . . ?
N6D C29 C22 107.9(6) . . ?
N6D C29 H29A 110.1 . . ?
C22 C29 H29A 110.1 . . ?
N6D C29 H29B 110.1 . . ?
C22 C29 H29B 110.1 . . ?
H29A C29 H29B 108.4 . . ?
N3D C2D N1D 127.0(8) . . ?
N3D C2D H2D 116.5 . . ?
N1D C2D H2D 116.5 . . ?
N3E C4E N9E 126.1(7) . . ?
N3E C4E C5E 128.7(7) . . ?
N9E C4E C5E 105.3(7) . . ?
C23 C26 H26A 109.5 . . ?
C23 C26 H26B 109.5 . . ?
H26A C26 H26B 109.5 . . ?
C23 C26 H26C 109.5 . . ?
H26A C26 H26C 109.5 . . ?
H26B C26 H26C 109.5 . . ?
N6D C6D N1D 118.3(7) . . ?
N6D C6D C5D 123.7(8) . . ?
N1D C6D C5D 118.0(7) . . ?
N6F C36 C40 105.2(6) . . ?
N6F C36 H36A 110.7 . . ?
C40 C36 H36A 110.7 . . ?
N6F C36 H36B 110.7 . . ?
C40 C36 H36B 110.7 . . ?
H36A C36 H36B 108.8 . . ?
C22 C21 C19 119.7(7) . . ?
C22 C21 C28 120.8(7) . . ?
C19 C21 C28 119.4(7) . . ?
N6C C31 C19 105.8(6) . . ?
N6C C31 H31A 110.6 . . ?
C19 C31 H31A 110.6 . . ?
N6C C31 H31B 110.6 . . ?
C19 C31 H31B 110.6 . . ?
H31A C31 H31B 108.7 . . ?
Cu5 O1 Cu1 110.1(2) . . ?
Cu5 O1 Cu2 108.1(2) . . ?
Cu1 O1 Cu2 110.0(2) . . ?
Cu5 O1 Cu4 107.7(2) . . ?
Cu1 O1 Cu4 112.2(2) . . ?
Cu2 O1 Cu4 108.7(2) . . ?
N6F C6F N1F 118.7(7) . . ?
N6F C6F C5F 123.8(8) . . ?
N1F C6F C5F 117.5(8) . . ?
N1E C6E N6E 119.9(7) . . ?
N1E C6E C5E 117.2(7) . . ?
N6E C6E C5E 122.9(7) . . ?
N1C C2C N3C 128.4(7) . . ?
N1C C2C H2C 115.8 . . ?
N3C C2C H2C 115.8 . . ?
N7E C8E N9E 111.4(7) . . ?
N7E C8E H8E 124.3 . . ?
N9E C8E H8E 124.3 . . ?
N3B C2B N1B 129.6(8) . . ?
N3B C2B H2B 115.2 . . ?
N1B C2B H2B 115.2 . . ?
N3A C4A N9A 125.9(7) . . ?
N3A C4A C5A 128.1(8) . . ?
N9A C4A C5A 105.9(7) . . ?
N3E C2E N1E 127.6(7) . . ?
N3E C2E H2E 116.2 . . ?
N1E C2E H2E 116.2 . . ?
C19 C25 C24 119.3(8) . . ?
C19 C25 C27 121.8(7) . . ?
C24 C25 C27 118.8(8) . . ?
N6B C30 C24 106.0(6) . . ?
N6B C30 H30A 110.5 . . ?
C24 C30 H30A 110.5 . . ?
N6B C30 H30B 110.5 . . ?
C24 C30 H30B 110.5 . . ?
H30A C30 H30B 108.7 . . ?
N3A C2A N1A 128.2(8) . . ?
N3A C2A H2A 115.9 . . ?
N1A C2A H2A 115.9 . . ?
C25 C27 H27A 109.5 . . ?
C25 C27 H27B 109.5 . . ?
H27A C27 H27B 109.5 . . ?
C25 C27 H27C 109.5 . . ?
H27A C27 H27C 109.5 . . ?
H27B C27 H27C 109.5 . . ?
C4A C5A N7A 109.1(7) . . ?
C4A C5A C6A 115.6(7) . . ?
N7A C5A C6A 135.3(7) . . ?
N7B C8B N9B 111.0(8) . . ?
N7B C8B H8B 124.5 . . ?
N9B C8B H8B 124.5 . . ?
C41 C34 H34A 109.5 . . ?
C41 C34 H34B 109.5 . . ?
H34A C34 H34B 109.5 . . ?
C41 C34 H34C 109.5 . . ?
H34A C34 H34C 109.5 . . ?
H34B C34 H34C 109.5 . . ?
N7E C5E C4E 110.1(6) . . ?
N7E C5E C6E 134.1(7) . . ?
C4E C5E C6E 115.7(7) . . ?
N7A C8A N9A 112.4(8) . . ?
N7A C8A H8A 123.8 . . ?
N9A C8A H8A 123.8 . . ?
C43 C32 H32A 109.5 . . ?
C43 C32 H32B 109.5 . . ?
H32A C32 H32B 109.5 . . ?
C43 C32 H32C 109.5 . . ?
H32A C32 H32C 109.5 . . ?
H32B C32 H32C 109.5 . . ?
C21 C28 H28A 109.5 . . ?
C21 C28 H28B 109.5 . . ?
H28A C28 H28B 109.5 . . ?
C21 C28 H28C 109.5 . . ?
H28A C28 H28C 109.5 . . ?
H28B C28 H28C 109.5 . . ?
N6A C6A N1A 119.3(7) . . ?
N6A C6A C5A 123.2(7) . . ?
N1A C6A C5A 117.5(7) . . ?
C39 C33 H33A 109.5 . . ?
C39 C33 H33B 109.5 . . ?
H33A C33 H33B 109.5 . . ?
C39 C33 H33C 109.5 . . ?
H33A C33 H33C 109.5 . . ?
H33B C33 H33C 109.5 . . ?
N6A C35 C42 107.5(6) . . ?
N6A C35 H35A 110.2 . . ?
C42 C35 H35A 110.2 . . ?
N6A C35 H35B 110.2 . . ?
C42 C35 H35B 110.2 . . ?
H35A C35 H35B 108.5 . . ?
N1F C2F N3F 128.1(9) . . ?
N1F C2F H2F 116.0 . . ?
N3F C2F H2F 116.0 . . ?
N7F C8F N9F 112.0(7) . . ?
N7F C8F H8F 124.0 . . ?
N9F C8F H8F 124.0 . . ?
N9A C1 C2 108.5(8) . . ?
N9A C1 H1A 110.0 . . ?
C2 C1 H1A 110.0 . . ?
N9A C1 H1B 110.0 . . ?
C2 C1 H1B 110.0 . . ?
H1A C1 H1B 108.4 . . ?
N9B C4 C5 113.7(8) . . ?
N9B C4 H4A 108.8 . . ?
C5 C4 H4A 108.8 . . ?
N9B C4 H4B 108.8 . . ?
C5 C4 H4B 108.8 . . ?
H4A C4 H4B 107.7 . . ?
C3 C2 C1 113.6(8) . . ?
C3 C2 H2A' 108.8 . . ?
C1 C2 H2A' 108.8 . . ?
C3 C2 H2B' 108.8 . . ?
C1 C2 H2B' 108.8 . . ?
H2A' C2 H2B' 107.7 . . ?
C6 C5 C7 100.8(14) . . ?
C6 C5 C4 113.7(13) . . ?
C7 C5 C4 114.8(11) . . ?
C2 C3 H3A 109.5 . . ?
C2 C3 H3B 109.5 . . ?
H3A C3 H3B 109.5 . . ?
C2 C3 H3C 109.5 . . ?
H3A C3 H3C 109.5 . . ?
H3B C3 H3C 109.5 . . ?
N9D C11 C12 113.1(8) . . ?
N9D C11 H11A 109.0 . . ?
C12 C11 H11A 109.0 . . ?
N9D C11 H11B 109.0 . . ?
C12 C11 H11B 109.0 . . ?
H11A C11 H11B 107.8 . . ?
C11 C12 C13 111.4(8) . . ?
C11 C12 H12A 109.4 . . ?
C13 C12 H12A 109.4 . . ?
C11 C12 H12B 109.4 . . ?
C13 C12 H12B 109.4 . . ?
H12A C12 H12B 108.0 . . ?
C12 C13 H13A 109.5 . . ?
C12 C13 H13B 109.5 . . ?
H13A C13 H13B 109.5 . . ?
C12 C13 H13C 109.5 . . ?
H13A C13 H13C 109.5 . . ?
H13B C13 H13C 109.5 . . ?
N9C C8 C9 112.0(8) . . ?
N9C C8 H8A' 109.2 . . ?
C9 C8 H8A' 109.2 . . ?
N9C C8 H8B' 109.2 . . ?
C9 C8 H8B' 109.2 . . ?
H8A' C8 H8B' 107.9 . . ?
C10 C9 C8 115.5(9) . . ?
C10 C9 H9A 108.4 . . ?
C8 C9 H9A 108.4 . . ?
C10 C9 H9B 108.4 . . ?
C8 C9 H9B 108.4 . . ?
H9A C9 H9B 107.5 . . ?
C9 C10 H10A 109.5 . . ?
C9 C10 H10B 109.5 . . ?
H10A C10 H10B 109.5 . . ?
C9 C10 H10C 109.5 . . ?
H10A C10 H10C 109.5 . . ?
H10B C10 H10C 109.5 . . ?
N9E C14 C15 108.5(8) . . ?
N9E C14 H14A 110.0 . . ?
C15 C14 H14A 110.0 . . ?
N9E C14 H14B 110.0 . . ?
C15 C14 H14B 110.0 . . ?
H14A C14 H14B 108.4 . . ?
C16 C15 C14 111.8(9) . . ?
C16 C15 H15A 109.3 . . ?
C14 C15 H15A 109.3 . . ?
C16 C15 H15B 109.3 . . ?
C14 C15 H15B 109.3 . . ?
H15A C15 H15B 107.9 . . ?
N9F C17 C18 110.9(8) . . ?
N9F C17 H17A 109.5 . . ?
C18 C17 H17A 109.5 . . ?
N9F C17 H17B 109.5 . . ?
C18 C17 H17B 109.5 . . ?
H17A C17 H17B 108.0 . . ?
C17 C18 C119 113.3(9) . . ?
C17 C18 H18A 108.9 . . ?
C119 C18 H18A 108.9 . . ?
C17 C18 H18B 108.9 . . ?
C119 C18 H18B 108.9 . . ?
H18A C18 H18B 107.7 . . ?
C15 C16 H16A 109.5 . . ?
C15 C16 H16B 109.5 . . ?
H16A C16 H16B 109.5 . . ?
C15 C16 H16C 109.5 . . ?
H16A C16 H16C 109.5 . . ?
H16B C16 H16C 109.5 . . ?
C18 C119 H11C 109.5 . . ?
C18 C119 H11D 109.5 . . ?
H11C C119 H11D 109.5 . . ?
C18 C119 H11E 109.5 . . ?
H11C C119 H11E 109.5 . . ?
H11D C119 H11E 109.5 . . ?
H1O4 O4 H2O4 108(9) . . ?
H1O6 O6 H2O6 108(9) . . ?

loop_
_geom_bond_atom_site_label_1
_geom_bond_atom_site_label_2
_geom_bond_distance
_geom_bond_site_symmetry_2
_geom_bond_publ_flag
Cu1 O1 1.922(5) . ?
Cu1 N7C 2.018(6) . ?
Cu1 Cl8 2.352(2) . ?
Cu1 Cl5 2.393(2) . ?
Cu1 Cl1 2.443(2) . ?
Cu2 O1 1.928(5) . ?
Cu2 N7B 2.003(7) . ?
Cu2 Cl3 2.355(3) . ?
Cu2 Cl5 2.425(2) . ?
Cu2 Cl4 2.443(2) . ?
Cu3 N7E 1.972(6) . ?
Cu3 N7D 2.004(6) 2_556 ?
Cu3 Cl7 2.204(2) . ?
Cu3 Cl6 2.223(2) . ?
Cu4 O1 1.933(5) . ?
Cu4 N7F 2.012(7) . ?
Cu4 Cl4 2.326(2) . ?
Cu4 Cl2 2.339(2) . ?
Cu4 Cl8 2.525(2) . ?
Cu5 O1 1.917(5) . ?
Cu5 N7A 1.989(6) . ?
Cu5 Cl1 2.359(2) . ?
Cu5 Cl3 2.397(3) . ?
Cu5 Cl2 2.414(2) . ?
N3B C2B 1.316(11) . ?
N3B C4B 1.343(11) . ?
N9B C4B 1.348(11) . ?
N9B C8B 1.379(11) . ?
N9B C4 1.460(11) . ?
N6C C6C 1.340(10) . ?
N6C C31 1.462(9) . ?
N6C H6C 0.8600 . ?
N1C C2C 1.338(10) . ?
N1C C6C 1.377(9) . ?
N6B C6B 1.326(10) . ?
N6B C30 1.464(10) . ?
N6B H6B 0.8600 . ?
N3D C2D 1.337(10) . ?
N3D C4D 1.352(10) . ?
N9D C8D 1.360(10) . ?
N9D C4D 1.367(10) . ?
N9D C11 1.500(11) . ?
N3A C2A 1.324(10) . ?
N3A C4A 1.334(10) . ?
N1D C6D 1.367(10) . ?
N1D C2D 1.371(10) . ?
N9E C8E 1.372(10) . ?
N9E C4E 1.386(10) . ?
N9E C14 1.469(11) . ?
N6E C6E 1.351(10) . ?
N6E C37 1.477(9) . ?
N6E H6E 0.8600 . ?
N6F C6F 1.330(11) . ?
N6F C36 1.476(10) . ?
N6F H6F 0.8600 . ?
N3C C4C 1.342(10) . ?
N3C C2C 1.355(10) . ?
N9F C4F 1.367(10) . ?
N9F C8F 1.384(10) . ?
N9F C17 1.486(12) . ?
N9C C8C 1.375(10) . ?
N9C C4C 1.379(10) . ?
N9C C8 1.446(12) . ?
N9A C8A 1.340(10) . ?
N9A C4A 1.388(10) . ?
N9A C1 1.488(11) . ?
N7D C8D 1.337(10) . ?
N7D C5D 1.373(10) . ?
N7D Cu3 2.004(6) 2_556 ?
N6A C6A 1.341(9) . ?
N6A C35 1.471(10) . ?
N6A H6A 0.8600 . ?
N1F C2F 1.324(11) . ?
N1F C6F 1.357(10) . ?
N1E C6E 1.346(10) . ?
N1E C2E 1.358(10) . ?
N3E C4E 1.311(10) . ?
N3E C2E 1.334(9) . ?
N6D C6D 1.347(10) . ?
N6D C29 1.486(10) . ?
N6D H6D 0.8600 . ?
N7B C8B 1.310(10) . ?
N7B C5B 1.395(10) . ?
N7A C8A 1.339(10) . ?
N7A C5A 1.396(10) . ?
N1A C6A 1.342(10) . ?
N1A C2A 1.354(10) . ?
N1B C6B 1.336(10) . ?
N1B C2B 1.355(10) . ?
N7F C8F 1.311(11) . ?
N7F C5F 1.411(10) . ?
N7C C8C 1.314(10) . ?
N7C C5C 1.413(10) . ?
C43 C42 1.395(11) . ?
C43 C38 1.423(11) . ?
C43 C32 1.534(11) . ?
C6B C5B 1.418(11) . ?
C4C C5C 1.369(11) . ?
N7E C8E 1.324(9) . ?
N7E C5E 1.380(9) . ?
N3F C4F 1.330(10) . ?
N3F C2F 1.338(12) . ?
C19 C25 1.391(11) . ?
C19 C21 1.392(11) . ?
C19 C31 1.537(11) . ?
C5F C4F 1.379(11) . ?
C5F C6F 1.432(12) . ?
C5C C6C 1.390(10) . ?
C41 C40 1.395(11) . ?
C41 C42 1.411(12) . ?
C41 C34 1.541(11) . ?
C40 C39 1.394(11) . ?
C40 C36 1.498(11) . ?
C42 C35 1.529(11) . ?
C5D C4D 1.388(10) . ?
C5D C6D 1.392(11) . ?
C22 C21 1.391(11) . ?
C22 C23 1.410(11) . ?
C22 C29 1.516(11) . ?
C4B C5B 1.390(10) . ?
C8C H8C 0.9300 . ?
C23 C24 1.402(11) . ?
C23 C26 1.522(11) . ?
C39 C38 1.402(11) . ?
C39 C33 1.526(11) . ?
C38 C37 1.509(11) . ?
C24 C25 1.398(11) . ?
C24 C30 1.537(11) . ?
C37 H37A 0.9700 . ?
C37 H37B 0.9700 . ?
C8D H8D 0.9300 . ?
C29 H29A 0.9700 . ?
C29 H29B 0.9700 . ?
C2D H2D 0.9300 . ?
C4E C5E 1.386(10) . ?
C26 H26A 0.9600 . ?
C26 H26B 0.9600 . ?
C26 H26C 0.9600 . ?
C36 H36A 0.9700 . ?
C36 H36B 0.9700 . ?
C21 C28 1.538(11) . ?
C31 H31A 0.9700 . ?
C31 H31B 0.9700 . ?
C6E C5E 1.418(10) . ?
C2C H2C 0.9300 . ?
C8E H8E 0.9300 . ?
C2B H2B 0.9300 . ?
C4A C5A 1.389(11) . ?
C2E H2E 0.9300 . ?
C25 C27 1.533(11) . ?
C30 H30A 0.9700 . ?
C30 H30B 0.9700 . ?
C2A H2A 0.9300 . ?
C27 H27A 0.9600 . ?
C27 H27B 0.9600 . ?
C27 H27C 0.9600 . ?
C5A C6A 1.417(10) . ?
C8B H8B 0.9300 . ?
C34 H34A 0.9600 . ?
C34 H34B 0.9600 . ?
C34 H34C 0.9600 . ?
C8A H8A 0.9300 . ?
C32 H32A 0.9600 . ?
C32 H32B 0.9600 . ?
C32 H32C 0.9600 . ?
C28 H28A 0.9600 . ?
C28 H28B 0.9600 . ?
C28 H28C 0.9600 . ?
C33 H33A 0.9600 . ?
C33 H33B 0.9600 . ?
C33 H33C 0.9600 . ?
C35 H35A 0.9700 . ?
C35 H35B 0.9700 . ?
C2F H2F 0.9300 . ?
C8F H8F 0.9300 . ?
C1 C2 1.609(12) . ?
C1 H1A 0.9700 . ?
C1 H1B 0.9700 . ?
C4 C5 1.518(14) . ?
C4 H4A 0.9700 . ?
C4 H4B 0.9700 . ?
C2 C3 1.477(14) . ?
C2 H2A' 0.9700 . ?
C2 H2B' 0.9700 . ?
C5 C6 1.31(2) . ?
C5 C7 1.45(2) . ?
C6 H6G 0.9600 . ?
C6 H6H 0.9600 . ?
C6 H6I 0.9600 . ?
C3 H3A 0.9600 . ?
C3 H3B 0.9600 . ?
C3 H3C 0.9600 . ?
C7 H7A 0.9600 . ?
C7 H7B 0.9600 . ?
C7 H7C 0.9600 . ?
C11 C12 1.500(14) . ?
C11 H11A 0.9700 . ?
C11 H11B 0.9700 . ?
C12 C13 1.567(13) . ?
C12 H12A 0.9700 . ?
C12 H12B 0.9700 . ?
C13 H13A 0.9600 . ?
C13 H13B 0.9600 . ?
C13 H13C 0.9600 . ?
C8 C9 1.537(14) . ?
C8 H8A' 0.9700 . ?
C8 H8B' 0.9700 . ?
C9 C10 1.500(13) . ?
C9 H9A 0.9700 . ?
C9 H9B 0.9700 . ?
C10 H10A 0.9600 . ?
C10 H10B 0.9600 . ?
C10 H10C 0.9600 . ?
C14 C15 1.553(14) . ?
C14 H14A 0.9700 . ?
C14 H14B 0.9700 . ?
C15 C16 1.478(14) . ?
C15 H15A 0.9700 . ?
C15 H15B 0.9700 . ?
C17 C18 1.520(13) . ?
C17 H17A 0.9700 . ?
C17 H17B 0.9700 . ?
C18 C119 1.529(14) . ?
C18 H18A 0.9700 . ?
C18 H18B 0.9700 . ?
C16 H16A 0.9600 . ?
C16 H16B 0.9600 . ?
C16 H16C 0.9600 . ?
C119 H11C 0.9600 . ?
C119 H11D 0.9600 . ?
C119 H11E 0.9600 . ?
O4 H1O4 0.85(10) . ?
O4 H2O4 0.85(10) . ?
O6 H1O6 0.85(10) . ?
O6 H2O6 0.85(10) . ?
O5 O5 1.34(2) 2_656 ?
